data_4076201
loop_
_publ_author_name
'Bach, Marc A.'
'Beweries, Torsten'
'Burlakov, Vladimir V.'
'Arndt, Perdita'
'Baumann, Wolfgang'
'Spannenberg, Anke'
'Rosenthal, Uwe'
'Bonrath, Werner'

_publ_section_title
;
 Reactions of 1-Titana- and 1-Zirconacyclopent-3-ynes with
 Tris(pentafluorophenyl)borane&#x2020;
;
_journal_issue 24
_journal_name_full Organometallics
_journal_page_first 5916
_journal_paper_doi 10.1021/om0507880
_journal_volume 24
_journal_year 2005
_chemical_formula_sum 'C42 H28 B F15 Zr'
_chemical_formula_weight 919.67
_chemical_name_systematic
; 
 ? 
;
_space_group_IT_number 14
_symmetry_cell_setting monoclinic
_symmetry_space_group_name_Hall '-P 2yn'
_symmetry_space_group_name_H-M 'P 1 21/n 1'
_atom_sites_solution_hydrogens geom
_atom_sites_solution_primary direct
_atom_sites_solution_secondary difmap
_audit_creation_method SHELXL-97
_cell_angle_alpha 90.00
_cell_angle_beta 94.04(3)
_cell_angle_gamma 90.00
_cell_formula_units_Z 4
_cell_length_a 11.918(2)
_cell_length_b 16.028(3)
_cell_length_c 18.801(4)
_cell_measurement_reflns_used 5000
_cell_measurement_temperature 200(2)
_cell_measurement_theta_max 20
_cell_measurement_theta_min 4
_cell_volume 3582.5(12)
_computing_cell_refinement STOE-CELL
_computing_data_collection STOE-EXPOSE
_computing_data_reduction STOE-INTEGRATE
_computing_molecular_graphics XP
_computing_publication_material SHELXL-97
_computing_structure_refinement 'SHELXL-97 (Sheldrick, 1997)'
_computing_structure_solution 'SHELXS-97 (Sheldrick, 1990)'
_diffrn_ambient_temperature 200(2)
_diffrn_measured_fraction_theta_full 0.953
_diffrn_measured_fraction_theta_max 0.953
_diffrn_measurement_device_type STOE-IPDS
_diffrn_measurement_method 'laser scanned imaging plate'
_diffrn_radiation_monochromator graphite
_diffrn_radiation_source 'fine-focus sealed tube'
_diffrn_radiation_type MoK\a
_diffrn_radiation_wavelength 0.71073
_diffrn_reflns_av_R_equivalents 0.0391
_diffrn_reflns_av_sigmaI/netI 0.0579
_diffrn_reflns_limit_h_max 14
_diffrn_reflns_limit_h_min -14
_diffrn_reflns_limit_k_max 19
_diffrn_reflns_limit_k_min -19
_diffrn_reflns_limit_l_max 21
_diffrn_reflns_limit_l_min 0
_diffrn_reflns_number 12773
_diffrn_reflns_theta_full 26.12
_diffrn_reflns_theta_max 26.12
_diffrn_reflns_theta_min 1.96
_diffrn_standards_interval_time 360
_diffrn_standards_number 50-200
_exptl_absorpt_coefficient_mu 0.419
_exptl_absorpt_correction_type no
_exptl_crystal_colour yellow
_exptl_crystal_density_diffrn 1.705
_exptl_crystal_density_method 'not measured'
_exptl_crystal_description prism
_exptl_crystal_F_000 1840
_exptl_crystal_size_max 0.5
_exptl_crystal_size_mid 0.5
_exptl_crystal_size_min 0.3
_refine_diff_density_max 0.449
_refine_diff_density_min -0.520
_refine_diff_density_rms 0.066
_refine_ls_extinction_method none
_refine_ls_goodness_of_fit_ref 0.945
_refine_ls_hydrogen_treatment mixed
_refine_ls_matrix_type full
_refine_ls_number_parameters 548
_refine_ls_number_reflns 6809
_refine_ls_number_restraints 0
_refine_ls_restrained_S_all 0.945
_refine_ls_R_factor_all 0.0450
_refine_ls_R_factor_gt 0.0310
_refine_ls_shift/su_max 0.001
_refine_ls_shift/su_mean 0.000
_refine_ls_structure_factor_coef Fsqd
_refine_ls_weighting_details 'calc w=1/[\s^2^(Fo^2^)+(0.0380P)^2^+0.0000P] where P=(Fo^2^+2Fc^2^)/3'
_refine_ls_weighting_scheme calc
_refine_ls_wR_factor_gt 0.0723
_refine_ls_wR_factor_ref 0.0772
_reflns_number_gt 5328
_reflns_number_total 6809
_reflns_threshold_expression >2sigma(I)
_cod_data_source_file om0507880si20050912_024149.cif
_cod_data_source_block ks368
_cod_original_sg_symbol_H-M P2(1)/n
_cod_database_code 4076201

loop_
_symmetry_equiv_pos_as_xyz
'x, y, z'
'-x+1/2, y+1/2, -z+1/2'
'-x, -y, -z'
'x-1/2, -y-1/2, z-1/2'

loop_
_atom_site_label
_atom_site_type_symbol
_atom_site_fract_x
_atom_site_fract_y
_atom_site_fract_z
_atom_site_U_iso_or_equiv
_atom_site_adp_type
_atom_site_occupancy
_atom_site_symmetry_multiplicity
_atom_site_calc_flag
_atom_site_refinement_flags
Zr1 Zr 0.793325(17) 0.286680(12) 0.455593(11) 0.01967(7) Uani 1 1 d .
F1 F 0.84777(10) 0.17447(7) 0.53885(6) 0.0257(3) Uani 1 1 d .
F2 F 1.05859(11) 0.18202(8) 0.59400(7) 0.0339(3) Uani 1 1 d .
F3 F 1.11756(12) 0.12387(9) 0.72750(8) 0.0407(4) Uani 1 1 d .
F4 F 0.95546(13) 0.06460(9) 0.80876(7) 0.0430(4) Uani 1 1 d .
F5 F 0.73990(13) 0.06982(9) 0.76174(7) 0.0405(4) Uani 1 1 d .
F6 F 0.73424(13) -0.04336(9) 0.56805(9) 0.0484(4) Uani 1 1 d .
F7 F 0.68897(16) -0.19786(9) 0.60798(12) 0.0690(6) Uani 1 1 d .
F8 F 0.54083(15) -0.22668(9) 0.70951(11) 0.0643(5) Uani 1 1 d .
F9 F 0.43545(15) -0.09506(11) 0.76822(9) 0.0590(5) Uani 1 1 d .
F10 F 0.47549(14) 0.05953(9) 0.72843(8) 0.0459(4) Uani 1 1 d .
F11 F 0.72379(12) 0.26396(8) 0.71134(8) 0.0406(4) Uani 1 1 d .
F12 F 0.59781(15) 0.38870(9) 0.74775(8) 0.0510(4) Uani 1 1 d .
F13 F 0.37195(16) 0.39204(10) 0.70916(9) 0.0595(5) Uani 1 1 d .
F14 F 0.27632(14) 0.26141(12) 0.63455(10) 0.0638(5) Uani 1 1 d .
F15 F 0.40145(13) 0.13286(10) 0.59672(9) 0.0489(4) Uani 1 1 d .
B1 B 0.6445(2) 0.11288(15) 0.61915(14) 0.0256(5) Uani 1 1 d .
C1 C 0.6082(2) 0.33590(15) 0.42651(14) 0.0301(5) Uani 1 1 d .
C2 C 0.59515(19) 0.26249(14) 0.46552(12) 0.0281(5) Uani 1 1 d .
C3 C 0.62658(19) 0.19775(14) 0.49575(12) 0.0270(5) Uani 1 1 d .
C4 C 0.6239(2) 0.11554(14) 0.53093(13) 0.0282(5) Uani 1 1 d .
C5 C 0.92797(19) 0.40645(12) 0.46671(11) 0.0231(5) Uani 1 1 d .
C6 C 0.82244(19) 0.44426(12) 0.47621(11) 0.0237(5) Uani 1 1 d .
C7 C 0.7830(2) 0.41439(13) 0.54152(12) 0.0251(5) Uani 1 1 d .
C8 C 0.86208(19) 0.35626(13) 0.57032(12) 0.0254(5) Uani 1 1 d .
H8 H 0.8567 0.3260 0.6134 0.030 Uiso 1 1 calc R
C9 C 0.95115(19) 0.35038(12) 0.52446(12) 0.0245(5) Uani 1 1 d .
H9 H 1.0151 0.3152 0.5311 0.029 Uiso 1 1 calc R
C10 C 0.93360(19) 0.28165(13) 0.36301(11) 0.0242(5) Uani 1 1 d .
C11 C 0.92245(19) 0.19765(13) 0.38479(12) 0.0241(5) Uani 1 1 d .
C12 C 0.8113(2) 0.17045(13) 0.36376(12) 0.0258(5) Uani 1 1 d .
C13 C 0.7534(2) 0.23745(13) 0.32944(11) 0.0263(5) Uani 1 1 d .
H13 H 0.6779 0.2366 0.3096 0.032 Uiso 1 1 calc R
C14 C 0.8283(2) 0.30670(13) 0.32979(11) 0.0262(5) Uani 1 1 d .
H14 H 0.8108 0.3605 0.3110 0.031 Uiso 1 1 calc R
C15 C 0.86756(19) 0.14849(12) 0.60982(11) 0.0222(5) Uani 1 1 d .
C16 C 0.77963(19) 0.12041(12) 0.64730(12) 0.0239(5) Uani 1 1 d .
C17 C 0.8163(2) 0.09455(13) 0.71598(12) 0.0274(5) Uani 1 1 d .
C18 C 0.9265(2) 0.09372(13) 0.74268(12) 0.0281(5) Uani 1 1 d .
C19 C 1.0093(2) 0.12348(14) 0.70239(12) 0.0282(5) Uani 1 1 d .
C20 C 0.97878(19) 0.15268(12) 0.63482(12) 0.0241(5) Uani 1 1 d .
C21 C 0.4549(2) 0.19557(15) 0.63410(14) 0.0358(6) Uani 1 1 d .
C22 C 0.5702(2) 0.18964(14) 0.65115(12) 0.0283(5) Uani 1 1 d .
C23 C 0.6124(2) 0.25820(14) 0.69019(13) 0.0307(5) Uani 1 1 d .
C24 C 0.5486(2) 0.32479(14) 0.71028(13) 0.0363(6) Uani 1 1 d .
C25 C 0.4355(2) 0.32711(16) 0.69109(14) 0.0412(7) Uani 1 1 d .
C26 C 0.3875(2) 0.26128(18) 0.65330(15) 0.0433(7) Uani 1 1 d .
C27 C 0.6558(2) -0.05222(15) 0.61668(15) 0.0368(6) Uani 1 1 d .
C28 C 0.6053(2) 0.01793(13) 0.64404(13) 0.0283(5) Uani 1 1 d .
C29 C 0.5305(2) -0.00146(14) 0.69472(13) 0.0332(6) Uani 1 1 d .
C30 C 0.5084(2) -0.08179(17) 0.71751(14) 0.0412(7) Uani 1 1 d .
C31 C 0.5607(2) -0.14798(16) 0.68807(16) 0.0446(7) Uani 1 1 d .
C32 C 0.6353(2) -0.13361(15) 0.63712(17) 0.0451(7) Uani 1 1 d .
C33 C 0.6834(2) 0.45223(14) 0.57407(13) 0.0320(5) Uani 1 1 d .
H33A H 0.6953 0.4512 0.6267 0.038 Uiso 1 1 calc R
H33B H 0.6149 0.4195 0.5601 0.038 Uiso 1 1 calc R
C34 C 0.6681(3) 0.54225(16) 0.54818(15) 0.0438(7) Uani 1 1 d .
H34A H 0.5974 0.5647 0.5653 0.053 Uiso 1 1 calc R
H34B H 0.7309 0.5764 0.5695 0.053 Uiso 1 1 calc R
C35 C 0.6641(3) 0.55070(16) 0.46805(15) 0.0450(7) Uani 1 1 d .
H35A H 0.6551 0.6104 0.4554 0.054 Uiso 1 1 calc R
H35B H 0.5972 0.5207 0.4471 0.054 Uiso 1 1 calc R
C36 C 0.7693(2) 0.51676(13) 0.43442(13) 0.0312(5) Uani 1 1 d .
H36A H 0.7481 0.4984 0.3850 0.037 Uiso 1 1 calc R
H36B H 0.8253 0.5622 0.4321 0.037 Uiso 1 1 calc R
C37 C 1.0128(2) 0.13961(14) 0.41686(13) 0.0310(5) Uani 1 1 d .
H37A H 1.0218 0.1477 0.4692 0.037 Uiso 1 1 calc R
H37B H 1.0856 0.1524 0.3969 0.037 Uiso 1 1 calc R
C38 C 0.9795(2) 0.04896(14) 0.39985(14) 0.0366(6) Uani 1 1 d .
H38A H 0.9882 0.0380 0.3487 0.044 Uiso 1 1 calc R
H38B H 1.0311 0.0111 0.4280 0.044 Uiso 1 1 calc R
C39 C 0.8584(2) 0.02978(14) 0.41641(14) 0.0353(6) Uani 1 1 d .
H39A H 0.8434 -0.0304 0.4088 0.042 Uiso 1 1 calc R
H39B H 0.8488 0.0425 0.4671 0.042 Uiso 1 1 calc R
C40 C 0.7736(2) 0.08045(13) 0.36950(13) 0.0307(5) Uani 1 1 d .
H40A H 0.7652 0.0554 0.3213 0.037 Uiso 1 1 calc R
H40B H 0.6994 0.0787 0.3900 0.037 Uiso 1 1 calc R
C41 C 1.0364(2) 0.33672(13) 0.37496(13) 0.0291(5) Uani 1 1 d .
H41A H 1.0712 0.3456 0.3293 0.035 Uiso 1 1 calc R
H41B H 1.0924 0.3095 0.4087 0.035 Uiso 1 1 calc R
C42 C 1.0009(2) 0.42062(13) 0.40530(13) 0.0294(5) Uani 1 1 d .
H42A H 1.0686 0.4529 0.4220 0.035 Uiso 1 1 calc R
H42B H 0.9587 0.4533 0.3676 0.035 Uiso 1 1 calc R
H1A H 0.587(2) 0.3848(15) 0.4498(13) 0.032(7) Uiso 1 1 d .
H1B H 0.585(2) 0.3329(17) 0.3807(16) 0.044(8) Uiso 1 1 d .
H4A H 0.676(2) 0.0776(16) 0.5073(14) 0.042(7) Uiso 1 1 d .
H4B H 0.548(2) 0.0948(16) 0.5199(14) 0.040(7) Uiso 1 1 d .

loop_
_atom_site_aniso_label
_atom_site_aniso_U_11
_atom_site_aniso_U_22
_atom_site_aniso_U_33
_atom_site_aniso_U_23
_atom_site_aniso_U_13
_atom_site_aniso_U_12
Zr1 0.02010(11) 0.01888(10) 0.02009(11) 0.00063(8) 0.00188(8) 0.00127(8)
F1 0.0263(7) 0.0261(6) 0.0248(7) 0.0056(5) 0.0023(6) -0.0001(5)
F2 0.0248(7) 0.0393(7) 0.0377(8) 0.0053(6) 0.0043(6) -0.0041(6)
F3 0.0304(8) 0.0511(9) 0.0385(8) -0.0019(7) -0.0111(7) -0.0052(6)
F4 0.0517(10) 0.0528(9) 0.0227(7) 0.0050(6) -0.0104(7) -0.0104(7)
F5 0.0412(9) 0.0543(9) 0.0265(7) 0.0057(6) 0.0069(7) -0.0111(7)
F6 0.0423(9) 0.0319(8) 0.0733(11) 0.0017(7) 0.0210(8) 0.0024(7)
F7 0.0587(12) 0.0270(8) 0.1230(17) 0.0007(9) 0.0179(11) 0.0043(7)
F8 0.0552(11) 0.0342(8) 0.1016(15) 0.0318(9) -0.0078(10) -0.0169(8)
F9 0.0623(12) 0.0636(10) 0.0524(10) 0.0224(8) 0.0131(9) -0.0228(9)
F10 0.0587(10) 0.0421(8) 0.0392(9) 0.0014(7) 0.0207(8) -0.0098(7)
F11 0.0362(8) 0.0342(7) 0.0513(9) -0.0129(6) 0.0029(7) -0.0008(6)
F12 0.0738(12) 0.0329(8) 0.0481(9) -0.0072(7) 0.0168(9) 0.0065(8)
F13 0.0690(12) 0.0567(10) 0.0559(10) 0.0125(8) 0.0268(9) 0.0364(9)
F14 0.0305(9) 0.0821(12) 0.0793(13) 0.0148(10) 0.0076(9) 0.0162(8)
F15 0.0309(8) 0.0562(9) 0.0587(10) -0.0012(8) -0.0036(8) -0.0056(7)
B1 0.0246(13) 0.0249(12) 0.0274(14) 0.0032(10) 0.0030(11) -0.0029(10)
C1 0.0263(13) 0.0316(13) 0.0320(14) 0.0037(11) -0.0018(11) 0.0058(10)
C2 0.0176(11) 0.0373(13) 0.0296(13) -0.0014(10) 0.0024(10) 0.0008(9)
C3 0.0232(12) 0.0321(12) 0.0255(12) -0.0008(9) 0.0006(10) -0.0011(9)
C4 0.0276(13) 0.0275(12) 0.0297(13) 0.0013(9) 0.0031(11) -0.0072(10)
C5 0.0247(12) 0.0194(10) 0.0252(11) -0.0041(8) 0.0021(10) -0.0026(8)
C6 0.0292(12) 0.0194(10) 0.0227(11) -0.0010(8) 0.0037(10) 0.0003(9)
C7 0.0292(12) 0.0215(10) 0.0251(12) -0.0027(9) 0.0052(10) -0.0011(9)
C8 0.0318(13) 0.0223(10) 0.0214(11) 0.0007(8) -0.0014(10) -0.0014(9)
C9 0.0252(12) 0.0202(10) 0.0276(12) -0.0033(9) -0.0012(10) 0.0012(9)
C10 0.0261(12) 0.0249(11) 0.0224(11) -0.0036(9) 0.0072(9) 0.0000(9)
C11 0.0256(12) 0.0247(11) 0.0223(11) -0.0032(8) 0.0046(10) 0.0036(9)
C12 0.0319(13) 0.0251(11) 0.0205(11) -0.0031(9) 0.0039(10) 0.0001(9)
C13 0.0292(13) 0.0293(11) 0.0200(11) -0.0026(9) -0.0007(10) 0.0009(9)
C14 0.0342(13) 0.0237(11) 0.0214(12) 0.0023(8) 0.0060(10) 0.0021(9)
C15 0.0297(12) 0.0162(10) 0.0204(11) -0.0003(8) -0.0001(10) 0.0005(8)
C16 0.0277(12) 0.0182(10) 0.0260(12) -0.0011(8) 0.0026(10) -0.0008(9)
C17 0.0322(13) 0.0255(11) 0.0249(12) -0.0023(9) 0.0045(10) -0.0054(9)
C18 0.0400(14) 0.0250(11) 0.0191(11) -0.0022(9) -0.0005(11) -0.0032(10)
C19 0.0253(12) 0.0273(11) 0.0309(13) -0.0058(9) -0.0047(11) 0.0009(9)
C20 0.0250(12) 0.0206(10) 0.0272(12) -0.0019(9) 0.0047(10) -0.0018(9)
C21 0.0341(14) 0.0383(14) 0.0358(14) 0.0086(11) 0.0077(12) 0.0002(11)
C22 0.0299(13) 0.0300(12) 0.0259(12) 0.0065(9) 0.0074(11) -0.0011(9)
C23 0.0331(14) 0.0297(12) 0.0303(13) 0.0056(10) 0.0093(11) 0.0016(10)
C24 0.0528(17) 0.0275(12) 0.0303(13) 0.0062(10) 0.0152(13) 0.0040(12)
C25 0.0487(17) 0.0403(14) 0.0369(15) 0.0143(12) 0.0208(13) 0.0192(13)
C26 0.0325(15) 0.0562(17) 0.0431(16) 0.0184(13) 0.0143(13) 0.0133(12)
C27 0.0295(14) 0.0323(13) 0.0488(16) 0.0070(11) 0.0034(12) -0.0043(10)
C28 0.0265(12) 0.0263(11) 0.0314(13) 0.0041(9) -0.0022(10) -0.0063(9)
C29 0.0341(14) 0.0320(13) 0.0333(14) 0.0038(10) -0.0003(12) -0.0069(10)
C30 0.0351(15) 0.0463(15) 0.0415(15) 0.0166(12) -0.0022(13) -0.0160(12)
C31 0.0378(15) 0.0306(13) 0.0638(19) 0.0181(13) -0.0080(14) -0.0130(12)
C32 0.0361(15) 0.0265(12) 0.072(2) 0.0054(13) -0.0036(15) 0.0007(11)
C33 0.0344(14) 0.0318(12) 0.0311(13) -0.0005(10) 0.0104(11) 0.0072(10)
C34 0.0451(16) 0.0354(13) 0.0532(17) -0.0005(12) 0.0204(14) 0.0122(12)
C35 0.0493(17) 0.0344(13) 0.0523(17) 0.0105(12) 0.0115(14) 0.0154(12)
C36 0.0387(14) 0.0225(11) 0.0330(13) 0.0071(9) 0.0067(11) 0.0056(10)
C37 0.0316(13) 0.0296(12) 0.0324(13) -0.0033(10) 0.0058(11) 0.0084(10)
C38 0.0419(15) 0.0279(12) 0.0405(15) 0.0002(10) 0.0070(12) 0.0099(11)
C39 0.0478(16) 0.0239(11) 0.0354(14) -0.0014(10) 0.0106(12) 0.0013(11)
C40 0.0385(14) 0.0238(11) 0.0302(13) -0.0051(9) 0.0050(11) -0.0043(10)
C41 0.0272(12) 0.0279(12) 0.0332(13) -0.0042(9) 0.0095(11) -0.0016(9)
C42 0.0294(13) 0.0257(11) 0.0342(13) -0.0039(9) 0.0108(11) -0.0053(9)

loop_
_atom_type_symbol
_atom_type_description
_atom_type_scat_dispersion_real
_atom_type_scat_dispersion_imag
_atom_type_scat_source
C C 0.0033 0.0016 'International Tables Vol C Tables 4.2.6.8 and 6.1.1.4'
H H 0.0000 0.0000 'International Tables Vol C Tables 4.2.6.8 and 6.1.1.4'
B B 0.0013 0.0007 'International Tables Vol C Tables 4.2.6.8 and 6.1.1.4'
F F 0.0171 0.0103 'International Tables Vol C Tables 4.2.6.8 and 6.1.1.4'
Zr Zr -2.9673 0.5597 'International Tables Vol C Tables 4.2.6.8 and 6.1.1.4'

loop_
_geom_angle_atom_site_label_1
_geom_angle_atom_site_label_2
_geom_angle_atom_site_label_3
_geom_angle
C1 Zr1 C2 34.04(8)
C1 Zr1 C9 130.96(8)
C2 Zr1 C9 138.65(8)
C1 Zr1 F1 126.44(7)
C2 Zr1 F1 92.83(7)
C9 Zr1 F1 78.89(6)
C1 Zr1 C14 87.29(9)
C2 Zr1 C14 109.24(8)
C9 Zr1 C14 106.32(8)
F1 Zr1 C14 131.25(6)
C1 Zr1 C10 120.51(8)
C2 Zr1 C10 139.04(8)
C9 Zr1 C10 81.61(8)
F1 Zr1 C10 105.20(6)
C14 Zr1 C10 33.32(8)
C1 Zr1 C5 110.18(8)
C2 Zr1 C5 137.93(7)
C9 Zr1 C5 33.46(7)
F1 Zr1 C5 111.83(6)
C14 Zr1 C5 80.12(7)
C10 Zr1 C5 68.04(7)
C1 Zr1 C13 77.04(9)
C2 Zr1 C13 84.35(8)
C9 Zr1 C13 136.23(8)
F1 Zr1 C13 113.44(6)
C14 Zr1 C13 33.30(7)
C10 Zr1 C13 54.80(8)
C5 Zr1 C13 113.41(8)
C1 Zr1 C8 106.99(9)
C2 Zr1 C8 105.46(8)
C9 Zr1 C8 33.25(8)
F1 Zr1 C8 73.79(6)
C14 Zr1 C8 134.63(7)
C10 Zr1 C8 114.74(8)
C5 Zr1 C8 54.51(7)
C13 Zr1 C8 167.89(8)
C1 Zr1 C11 130.83(9)
C2 Zr1 C11 125.59(7)
C9 Zr1 C11 92.32(7)
F1 Zr1 C11 77.23(6)
C14 Zr1 C11 54.41(7)
C10 Zr1 C11 32.62(7)
C5 Zr1 C11 93.79(7)
C13 Zr1 C11 53.90(7)
C8 Zr1 C11 121.70(7)
C1 Zr1 C12 101.98(9)
C2 Zr1 C12 93.68(8)
C9 Zr1 C12 124.49(8)
F1 Zr1 C12 82.25(6)
C14 Zr1 C12 54.29(7)
C10 Zr1 C12 54.16(7)
C5 Zr1 C12 122.09(8)
C13 Zr1 C12 32.22(7)
C8 Zr1 C12 149.78(7)
C11 Zr1 C12 32.40(7)
C1 Zr1 C6 79.73(8)
C2 Zr1 C6 105.56(7)
C9 Zr1 C6 54.34(7)
F1 Zr1 C6 126.80(6)
C14 Zr1 C6 89.23(7)
C10 Zr1 C6 92.68(7)
C5 Zr1 C6 32.41(7)
C13 Zr1 C6 117.68(7)
C8 Zr1 C6 53.37(7)
C11 Zr1 C6 123.31(7)
C12 Zr1 C6 143.01(7)
C15 F1 Zr1 148.02(11)
C22 B1 C4 107.42(18)
C22 B1 C16 111.19(18)
C4 B1 C16 112.8(2)
C22 B1 C28 114.1(2)
C4 B1 C28 106.20(18)
C16 B1 C28 105.11(17)
C2 C1 Zr1 74.67(13)
C3 C2 C1 155.5(2)
C3 C2 Zr1 84.45(16)
C1 C2 Zr1 71.29(14)
C2 C3 C4 161.1(2)
C2 C3 Zr1 67.49(15)
C4 C3 Zr1 131.33(16)
C3 C4 B1 117.67(19)
C6 C5 C9 107.5(2)
C6 C5 C42 126.5(2)
C9 C5 C42 126.0(2)
C6 C5 Zr1 76.65(12)
C9 C5 Zr1 70.59(12)
C42 C5 Zr1 116.87(14)
C5 C6 C7 108.25(19)
C5 C6 C36 127.1(2)
C7 C6 C36 123.5(2)
C5 C6 Zr1 70.93(11)
C7 C6 Zr1 75.62(12)
C36 C6 Zr1 128.82(15)
C8 C7 C6 107.5(2)
C8 C7 C33 129.7(2)
C6 C7 C33 122.17(19)
C8 C7 Zr1 70.12(12)
C6 C7 Zr1 72.46(12)
C33 C7 Zr1 129.81(15)
C7 C8 C9 108.66(19)
C7 C8 Zr1 78.14(12)
C9 C8 Zr1 70.20(12)
C8 C9 C5 108.01(19)
C8 C9 Zr1 76.55(13)
C5 C9 Zr1 75.96(12)
C11 C10 C14 107.34(19)
C11 C10 C41 127.1(2)
C14 C10 C41 125.54(19)
C11 C10 Zr1 75.42(13)
C14 C10 Zr1 71.53(13)
C41 C10 Zr1 116.87(14)
C10 C11 C12 108.38(19)
C10 C11 C37 128.3(2)
C12 C11 C37 122.93(19)
C10 C11 Zr1 71.97(12)
C12 C11 Zr1 74.44(13)
C37 C11 Zr1 125.13(15)
C13 C12 C11 108.05(19)
C13 C12 C40 128.3(2)
C11 C12 C40 123.1(2)
C13 C12 Zr1 72.08(12)
C11 C12 Zr1 73.16(12)
C40 C12 Zr1 127.21(16)
C12 C13 C14 107.8(2)
C12 C13 Zr1 75.69(12)
C14 C13 Zr1 70.98(12)
C10 C14 C13 108.41(19)
C10 C14 Zr1 75.15(13)
C13 C14 Zr1 75.72(13)
C20 C15 C16 126.1(2)
C20 C15 F1 113.83(19)
C16 C15 F1 120.03(19)
C15 C16 C17 111.7(2)
C15 C16 B1 127.92(19)
C17 C16 B1 120.3(2)
F5 C17 C18 115.7(2)
F5 C17 C16 119.6(2)
C18 C17 C16 124.7(2)
F4 C18 C19 118.8(2)
F4 C18 C17 121.1(2)
C19 C18 C17 120.1(2)
F3 C19 C18 121.2(2)
F3 C19 C20 120.5(2)
C18 C19 C20 118.3(2)
F2 C20 C15 121.57(19)
F2 C20 C19 119.5(2)
C15 C20 C19 118.9(2)
F15 C21 C26 115.9(2)
F15 C21 C22 119.2(2)
C26 C21 C22 124.9(3)
C21 C22 C23 112.4(2)
C21 C22 B1 120.8(2)
C23 C22 B1 126.5(2)
F11 C23 C24 114.4(2)
F11 C23 C22 121.0(2)
C24 C23 C22 124.6(2)
F12 C24 C25 119.9(2)
F12 C24 C23 120.1(2)
C25 C24 C23 120.0(2)
F13 C25 C24 121.0(3)
F13 C25 C26 120.3(3)
C24 C25 C26 118.7(2)
F14 C26 C25 120.0(2)
F14 C26 C21 120.6(3)
C25 C26 C21 119.4(3)
F6 C27 C32 115.3(2)
F6 C27 C28 120.0(2)
C32 C27 C28 124.6(3)
C29 C28 C27 112.9(2)
C29 C28 B1 127.1(2)
C27 C28 B1 119.8(2)
F10 C29 C28 121.0(2)
F10 C29 C30 114.6(2)
C28 C29 C30 124.4(2)
F9 C30 C31 119.8(2)
F9 C30 C29 120.6(3)
C31 C30 C29 119.6(3)
F8 C31 C30 120.6(3)
F8 C31 C32 120.1(3)
C30 C31 C32 119.3(2)
F7 C32 C31 120.3(2)
F7 C32 C27 120.5(3)
C31 C32 C27 119.2(3)
C7 C33 C34 109.3(2)
C35 C34 C33 113.4(2)
C34 C35 C36 114.1(2)
C6 C36 C35 112.32(19)
C11 C37 C38 109.4(2)
C39 C38 C37 112.5(2)
C40 C39 C38 111.8(2)
C12 C40 C39 111.06(19)
C10 C41 C42 109.02(19)
C5 C42 C41 109.96(18)

loop_
_geom_bond_atom_site_label_1
_geom_bond_atom_site_label_2
_geom_bond_distance
Zr1 C1 2.371(2)
Zr1 C2 2.414(2)
Zr1 C9 2.432(2)
Zr1 F1 2.4418(12)
Zr1 C14 2.451(2)
Zr1 C10 2.498(2)
Zr1 C5 2.501(2)
Zr1 C13 2.513(2)
Zr1 C8 2.514(2)
Zr1 C11 2.543(2)
Zr1 C12 2.559(2)
Zr1 C6 2.575(2)
F1 C15 1.402(2)
F2 C20 1.348(3)
F3 C19 1.343(3)
F4 C18 1.349(2)
F5 C17 1.355(3)
F6 C27 1.360(3)
F7 C32 1.349(3)
F8 C31 1.350(3)
F9 C30 1.352(3)
F10 C29 1.358(3)
F11 C23 1.361(3)
F12 C24 1.353(3)
F13 C25 1.344(3)
F14 C26 1.347(3)
F15 C21 1.359(3)
B1 C22 1.654(3)
B1 C4 1.660(3)
B1 C16 1.664(3)
B1 C28 1.669(3)
C1 C2 1.401(3)
C2 C3 1.229(3)
C3 C4 1.476(3)
C5 C6 1.419(3)
C5 C9 1.422(3)
C5 C42 1.510(3)
C6 C7 1.428(3)
C6 C36 1.516(3)
C7 C8 1.406(3)
C7 C33 1.502(3)
C8 C9 1.417(3)
C10 C11 1.416(3)
C10 C14 1.420(3)
C10 C41 1.513(3)
C11 C12 1.423(3)
C11 C37 1.516(3)
C12 C13 1.408(3)
C12 C40 1.517(3)
C13 C14 1.424(3)
C15 C20 1.376(3)
C15 C16 1.379(3)
C16 C17 1.397(3)
C17 C18 1.373(3)
C18 C19 1.371(3)
C19 C20 1.378(3)
C21 C26 1.387(4)
C21 C22 1.393(4)
C22 C23 1.396(3)
C23 C24 1.379(3)
C24 C25 1.372(4)
C25 C26 1.374(4)
C27 C32 1.387(3)
C27 C28 1.391(4)
C28 C29 1.386(4)
C29 C30 1.388(3)
C30 C31 1.367(4)
C31 C32 1.371(4)
C33 C34 1.529(3)
C34 C35 1.510(4)
C35 C36 1.542(4)
C37 C38 1.534(3)
C38 C39 1.529(4)
C39 C40 1.527(3)
C41 C42 1.532(3)
